data_7025759
loop_
_publ_author_name
'Hollingsworth, Nathan'
'Kociok-K\"ohn, Gabriele'
'Molloy, Kieran C.'
'Sudlow, Anna L.'

_publ_section_title
;
 The synthesis and reaction chemistry of new amino-functionalised tin(II)
 alkoxides.
;
_journal_issue 23
_journal_name_full 'Dalton transactions (Cambridge, England : 2003)'
_journal_page_first 5446
_journal_page_last 5452
_journal_paper_doi 10.1039/c003178j
_journal_volume 39
_journal_year 2010
_chemical_formula_moiety 'C24 H37 Fe2 N3 O9 Sn, C4 H8 O'
_chemical_formula_sum 'C28 H45 Fe2 N3 O10 Sn'
_chemical_formula_weight 814.06
_chemical_name_systematic
;
?
;
_space_group_IT_number 14
_symmetry_cell_setting monoclinic
_symmetry_space_group_name_Hall '-P 2ybc'
_symmetry_space_group_name_H-M 'P 1 21/c 1'
_atom_sites_solution_hydrogens geom
_atom_sites_solution_primary direct
_atom_sites_solution_secondary difmap
_audit_creation_method SHELXL-97
_cell_angle_alpha 90.00
_cell_angle_beta 95.5400(10)
_cell_angle_gamma 90.00
_cell_formula_units_Z 8
_cell_length_a 17.6942(2)
_cell_length_b 11.93030(10)
_cell_length_c 34.1942(4)
_cell_measurement_reflns_used 73952
_cell_measurement_temperature 150(2)
_cell_measurement_theta_max 27.485
_cell_measurement_theta_min 2.910
_cell_volume 7184.58(13)
_computing_cell_refinement 'HKL Scalepack (Otwinski & Minor, 1997)'
_computing_data_collection 'Collect (Nonius BV, 1997-2000)'
_computing_data_reduction
;
DENZO-SCALEPACK Z. Otwinowski and W. Minor, "
Processing of X-ray Diffraction Data Collected in Oscillation Mode ",
Methods in Enzymology, Volume 276: Macromolecular Crystallography,
part A, p.307-326, 1997,C.W. Carter, Jr. & R. M. Sweet, Eds., Academic Press.
;
_computing_molecular_graphics 'ORTEP3 for Windows - Farrugia, L. J. J. Appl. Crystallogr. 1997, 30, 565'
_computing_publication_material
;
'WinGX publication routines, Farrugia,
L. J., J. Appl. Crystallogr., 1999, 32, 837-838
;
_computing_structure_refinement
;
SHELXL97 -Program for Crystal Structure Analysis (Release 97-2).
Sheldrick, G.M., Instit\"ut f\"ur Anorganische Chemie der Universit\"at,
Tammanstrasse 4, D-3400 G\"ottingen, Germany, 1998
;
_computing_structure_solution
;
SIR97- Altomare A., Burla M.C., Camalli M., Cascarano G.L., Giacovazzo C. ,
Guagliardi A., Moliterni A.G.G., Polidori G.,Spagna R.
(1999) J. Appl. Cryst. 32, 115-119
;
_diffrn_ambient_temperature 150(2)
_diffrn_measured_fraction_theta_full 0.973
_diffrn_measured_fraction_theta_max 0.970
_diffrn_measurement_device_type 'Nonius Kappa CCD'
_diffrn_measurement_method '800 1.0 degree images with \f and \w scans'
_diffrn_radiation_monochromator graphite
_diffrn_radiation_source 'fine-focus sealed tube'
_diffrn_radiation_type MoK\a
_diffrn_radiation_wavelength 0.71073
_diffrn_reflns_av_R_equivalents 0.0975
_diffrn_reflns_av_sigmaI/netI 0.0959
_diffrn_reflns_limit_h_max 22
_diffrn_reflns_limit_h_min -22
_diffrn_reflns_limit_k_max 15
_diffrn_reflns_limit_k_min -15
_diffrn_reflns_limit_l_max 44
_diffrn_reflns_limit_l_min -44
_diffrn_reflns_number 70807
_diffrn_reflns_theta_full 25.00
_diffrn_reflns_theta_max 27.42
_diffrn_reflns_theta_min 3.07
_diffrn_standards_decay_% 0
_diffrn_standards_number 0
_exptl_absorpt_coefficient_mu 1.539
_exptl_absorpt_correction_T_max 0.6785
_exptl_absorpt_correction_T_min 0.6355
_exptl_absorpt_correction_type multi-scan
_exptl_absorpt_process_details
;
multi-scan from symmetry-related measurements
Sortav (Blessing 1995)
;
_exptl_crystal_colour 'pale yellow'
_exptl_crystal_density_diffrn 1.505
_exptl_crystal_density_method 'not measured'
_exptl_crystal_description block
_exptl_crystal_F_000 3328
_exptl_crystal_size_max 0.30
_exptl_crystal_size_mid 0.30
_exptl_crystal_size_min 0.25
_refine_diff_density_max 0.712
_refine_diff_density_min -0.899
_refine_diff_density_rms 0.128
_refine_ls_extinction_method none
_refine_ls_goodness_of_fit_ref 0.957
_refine_ls_hydrogen_treatment mixed
_refine_ls_matrix_type full
_refine_ls_number_parameters 864
_refine_ls_number_reflns 15883
_refine_ls_number_restraints 3
_refine_ls_restrained_S_all 0.957
_refine_ls_R_factor_all 0.1033
_refine_ls_R_factor_gt 0.0438
_refine_ls_shift/su_max 0.003
_refine_ls_shift/su_mean 0.000
_refine_ls_structure_factor_coef Fsqd
_refine_ls_weighting_details 'calc w=1/[\s^2^(Fo^2^)+(0.0376P)^2^+0.0000P] where P=(Fo^2^+2Fc^2^)/3'
_refine_ls_weighting_scheme calc
_refine_ls_wR_factor_gt 0.0767
_refine_ls_wR_factor_ref 0.0922
_reflns_number_gt 9583
_reflns_number_total 15883
_reflns_threshold_expression >2sigma(I)
_cod_data_source_file c003178j.txt
_cod_data_source_block k08kcm39
_cod_database_code 7025759

loop_
_symmetry_equiv_pos_as_xyz
'x, y, z'
'-x, y+1/2, -z+1/2'
'-x, -y, -z'
'x, -y-1/2, z-1/2'

loop_
_atom_site_label
_atom_site_type_symbol
_atom_site_fract_x
_atom_site_fract_y
_atom_site_fract_z
_atom_site_U_iso_or_equiv
_atom_site_adp_type
_atom_site_occupancy
_atom_site_symmetry_multiplicity
_atom_site_calc_flag
_atom_site_refinement_flags
_atom_site_disorder_assembly
_atom_site_disorder_group
Sn1 Sn 0.261423(14) 0.69306(2) 0.101531(8) 0.02503(7) Uani 1 1 d . . .
Sn2 Sn 0.230566(14) 0.28362(2) 0.385656(8) 0.02639(8) Uani 1 1 d . . .
Fe1 Fe 0.18086(3) 0.82789(4) 0.057734(16) 0.02728(14) Uani 1 1 d . . .
Fe2 Fe 0.21906(3) 0.52500(4) 0.138506(17) 0.03201(15) Uani 1 1 d . . .
Fe3 Fe 0.24632(3) 0.21128(5) 0.317097(17) 0.03798(16) Uani 1 1 d . . .
Fe4 Fe 0.33438(3) 0.32162(5) 0.439544(17) 0.03254(15) Uani 1 1 d . . .
O1 O 0.33567(13) 0.78141(19) 0.13983(7) 0.0273(6) Uani 1 1 d . . .
O2 O 0.16355(17) 0.9241(2) 0.13518(9) 0.0516(8) Uani 1 1 d . . .
O3 O 0.10945(16) 0.6289(3) 0.01978(9) 0.0510(8) Uani 1 1 d . . .
O4 O 0.07793(16) 0.9900(3) 0.01592(8) 0.0484(8) Uani 1 1 d . . .
O5 O 0.31263(15) 0.8870(2) 0.01606(8) 0.0368(7) Uani 1 1 d . . .
O6 O 0.08847(18) 0.6654(3) 0.15393(10) 0.0650(11) Uani 1 1 d . . .
O7 O 0.37369(18) 0.5268(3) 0.17746(10) 0.0646(10) Uani 1 1 d . . .
O8 O 0.1877(2) 0.3833(3) 0.06857(10) 0.0731(11) Uani 1 1 d . . .
O9 O 0.17441(18) 0.3535(3) 0.19314(9) 0.0611(10) Uani 1 1 d . . .
O10 O 0.16005(13) 0.42034(19) 0.38412(7) 0.0268(6) Uani 1 1 d . . .
O11 O 0.39378(17) 0.1134(3) 0.34684(9) 0.0568(9) Uani 1 1 d . . .
O12 O 0.10590(18) 0.0835(3) 0.32039(9) 0.0580(9) Uani 1 1 d . . .
O13 O 0.24011(17) 0.4499(3) 0.29699(9) 0.0592(10) Uani 1 1 d . . .
O14 O 0.2660(2) 0.1442(3) 0.23650(10) 0.0807(12) Uani 1 1 d . . .
O15 O 0.37109(15) 0.0816(2) 0.43717(9) 0.0474(8) Uani 1 1 d . . .
O16 O 0.21440(16) 0.4095(2) 0.48470(8) 0.0466(8) Uani 1 1 d . . .
O17 O 0.38881(18) 0.4777(3) 0.38239(10) 0.0676(10) Uani 1 1 d . . .
O18 O 0.45697(19) 0.3755(3) 0.50038(10) 0.0727(11) Uani 1 1 d . . .
N1 N 0.37367(17) 0.6817(3) 0.07196(10) 0.0268(8) Uani 1 1 d . . .
H1 H 0.3680(18) 0.740(3) 0.0578(10) 0.017(10) Uiso 1 1 d . . .
N2 N 0.4432(2) 0.8855(3) 0.19586(11) 0.0321(8) Uani 1 1 d D . .
H2 H 0.401(2) 0.862(3) 0.2070(11) 0.036(12) Uiso 1 1 d . . .
H20 H 0.425(2) 0.944(2) 0.1805(10) 0.051(14) Uiso 1 1 d D . .
N3 N 0.3782(2) 1.0031(3) 0.13297(10) 0.0321(9) Uani 1 1 d . . .
H3 H 0.3380(18) 0.979(3) 0.1356(9) 0.009(10) Uiso 1 1 d . . .
N4 N 0.11906(17) 0.2047(2) 0.40521(10) 0.0245(7) Uani 1 1 d . . .
H4 H 0.0999(19) 0.179(3) 0.3840(10) 0.023(11) Uiso 1 1 d . . .
N5 N 0.05603(19) 0.4740(2) 0.32090(9) 0.0261(8) Uani 1 1 d . . .
H5 H 0.1006(18) 0.474(3) 0.3190(9) 0.012(10) Uiso 1 1 d . . .
N6 N 0.0542(2) 0.6076(3) 0.38526(10) 0.0283(8) Uani 1 1 d . . .
H6 H 0.051(2) 0.585(3) 0.3584(12) 0.038(12) Uiso 1 1 d . . .
H60 H 0.102(2) 0.638(3) 0.3881(11) 0.051(14) Uiso 1 1 d . . .
C1 C 0.4099(2) 0.8023(3) 0.12954(11) 0.0287(9) Uani 1 1 d . . .
C2 C 0.4356(2) 0.7086(3) 0.10263(11) 0.0299(9) Uani 1 1 d . . .
H2A H 0.4810 0.7335 0.0902 0.036 Uiso 1 1 calc R . .
H2B H 0.4494 0.6408 0.1184 0.036 Uiso 1 1 calc R . .
C3 C 0.3870(2) 0.5881(3) 0.04351(11) 0.0294(9) Uani 1 1 d . . .
C4 C 0.4138(2) 0.4830(3) 0.06592(12) 0.0416(11) Uani 1 1 d . . .
H4A H 0.4636 0.4969 0.0802 0.062 Uiso 1 1 calc R . .
H4B H 0.4176 0.4211 0.0474 0.062 Uiso 1 1 calc R . .
H4C H 0.3773 0.4634 0.0846 0.062 Uiso 1 1 calc R . .
C5 C 0.3114(2) 0.5662(3) 0.01922(11) 0.0354(10) Uani 1 1 d . . .
H5A H 0.2749 0.5358 0.0362 0.053 Uiso 1 1 calc R . .
H5B H 0.3191 0.5121 -0.0016 0.053 Uiso 1 1 calc R . .
H5C H 0.2918 0.6366 0.0074 0.053 Uiso 1 1 calc R . .
C6 C 0.4452(2) 0.6274(3) 0.01611(11) 0.0372(10) Uani 1 1 d . . .
H6A H 0.4293 0.6997 0.0045 0.056 Uiso 1 1 calc R . .
H6B H 0.4487 0.5720 -0.0048 0.056 Uiso 1 1 calc R . .
H6C H 0.4949 0.6356 0.0311 0.056 Uiso 1 1 calc R . .
C7 C 0.4644(2) 0.7985(3) 0.16741(11) 0.0342(10) Uani 1 1 d . . .
H7A H 0.4624 0.7233 0.1796 0.041 Uiso 1 1 calc R . .
H7B H 0.5170 0.8117 0.1610 0.041 Uiso 1 1 calc R . .
C8 C 0.5034(2) 0.9229(3) 0.22802(12) 0.0363(10) Uani 1 1 d . . .
C9 C 0.5317(3) 0.8220(3) 0.25207(13) 0.0542(13) Uani 1 1 d . . .
H9A H 0.5685 0.8464 0.2736 0.081 Uiso 1 1 calc R . .
H9B H 0.5560 0.7692 0.2353 0.081 Uiso 1 1 calc R . .
H9C H 0.4888 0.7852 0.2629 0.081 Uiso 1 1 calc R . .
C10 C 0.4641(2) 1.0066(3) 0.25283(13) 0.0486(12) Uani 1 1 d . . .
H10A H 0.4432 1.0681 0.2361 0.073 Uiso 1 1 calc R . .
H10B H 0.5009 1.0366 0.2735 0.073 Uiso 1 1 calc R . .
H10C H 0.4229 0.9691 0.2649 0.073 Uiso 1 1 calc R . .
C11 C 0.5679(2) 0.9787(4) 0.20915(14) 0.0605(14) Uani 1 1 d . . .
H11A H 0.5482 1.0430 0.1935 0.091 Uiso 1 1 calc R . .
H11B H 0.5907 0.9248 0.1921 0.091 Uiso 1 1 calc R . .
H11C H 0.6065 1.0044 0.2297 0.091 Uiso 1 1 calc R . .
C12 C 0.4134(2) 0.9174(3) 0.10950(11) 0.0313(10) Uani 1 1 d . . .
H12A H 0.4669 0.9376 0.1069 0.038 Uiso 1 1 calc R . .
H12B H 0.3862 0.9140 0.0828 0.038 Uiso 1 1 calc R . .
C13 C 0.3728(2) 1.1206(3) 0.11789(12) 0.0371(10) Uani 1 1 d . . .
C14 C 0.3315(3) 1.1862(3) 0.14765(14) 0.0600(14) Uani 1 1 d . . .
H14A H 0.2813 1.1530 0.1496 0.090 Uiso 1 1 calc R . .
H14B H 0.3256 1.2644 0.1391 0.090 Uiso 1 1 calc R . .
H14C H 0.3610 1.1832 0.1734 0.090 Uiso 1 1 calc R . .
C15 C 0.4529(3) 1.1664(4) 0.11666(16) 0.0642(15) Uani 1 1 d . . .
H15A H 0.4817 1.1555 0.1423 0.096 Uiso 1 1 calc R . .
H15B H 0.4504 1.2466 0.1104 0.096 Uiso 1 1 calc R . .
H15C H 0.4781 1.1266 0.0965 0.096 Uiso 1 1 calc R . .
C16 C 0.3283(3) 1.1279(3) 0.07739(13) 0.0529(13) Uani 1 1 d . . .
H16A H 0.3550 1.0853 0.0584 0.079 Uiso 1 1 calc R . .
H16B H 0.3241 1.2065 0.0691 0.079 Uiso 1 1 calc R . .
H16C H 0.2775 1.0964 0.0786 0.079 Uiso 1 1 calc R . .
C17 C 0.1692(2) 0.8845(3) 0.10471(12) 0.0332(10) Uani 1 1 d . . .
C18 C 0.1365(2) 0.7060(4) 0.03628(12) 0.0368(10) Uani 1 1 d . . .
C20 C 0.1179(2) 0.9251(4) 0.03223(12) 0.0338(10) Uani 1 1 d . . .
C19 C 0.2607(2) 0.8655(3) 0.03320(11) 0.0307(9) Uani 1 1 d . . .
C21 C 0.1409(2) 0.6123(4) 0.14735(12) 0.0419(11) Uani 1 1 d . . .
C22 C 0.3129(3) 0.5282(3) 0.16167(13) 0.0434(11) Uani 1 1 d . . .
C23 C 0.2007(3) 0.4416(4) 0.09541(14) 0.0468(12) Uani 1 1 d . . .
C24 C 0.1916(2) 0.4189(4) 0.17128(13) 0.0401(11) Uani 1 1 d . . .
C25 C 0.0824(2) 0.4018(3) 0.38821(10) 0.0235(8) Uani 1 1 d . . .
C26 C 0.0721(2) 0.3014(3) 0.41533(11) 0.0274(9) Uani 1 1 d . . .
H26A H 0.0867 0.3236 0.4429 0.033 Uiso 1 1 calc R . .
H26B H 0.0180 0.2791 0.4130 0.033 Uiso 1 1 calc R . .
C27 C 0.1194(2) 0.1050(3) 0.43295(12) 0.0343(10) Uani 1 1 d . . .
C28 C 0.1504(3) 0.1385(3) 0.47451(12) 0.0509(13) Uani 1 1 d . . .
H28A H 0.2013 0.1705 0.4740 0.076 Uiso 1 1 calc R . .
H28B H 0.1531 0.0722 0.4915 0.076 Uiso 1 1 calc R . .
H28C H 0.1168 0.1943 0.4847 0.076 Uiso 1 1 calc R . .
C29 C 0.1711(2) 0.0169(3) 0.41739(13) 0.0420(11) Uani 1 1 d . . .
H29A H 0.1528 -0.0016 0.3902 0.063 Uiso 1 1 calc R . .
H29B H 0.1708 -0.0507 0.4337 0.063 Uiso 1 1 calc R . .
H29C H 0.2229 0.0464 0.4183 0.063 Uiso 1 1 calc R . .
C30 C 0.0384(2) 0.0592(3) 0.43185(14) 0.0509(13) Uani 1 1 d . . .
H30A H 0.0054 0.1158 0.4421 0.076 Uiso 1 1 calc R . .
H30B H 0.0383 -0.0086 0.4480 0.076 Uiso 1 1 calc R . .
H30C H 0.0196 0.0409 0.4047 0.076 Uiso 1 1 calc R . .
C31 C 0.0385(2) 0.3832(3) 0.34780(10) 0.0257(9) Uani 1 1 d . . .
H31A H 0.0528 0.3100 0.3370 0.031 Uiso 1 1 calc R . .
H31B H -0.0167 0.3820 0.3505 0.031 Uiso 1 1 calc R . .
C32 C 0.0166(2) 0.4720(3) 0.28012(11) 0.0299(9) Uani 1 1 d . . .
C33 C -0.0651(2) 0.5124(3) 0.28233(11) 0.0400(11) Uani 1 1 d . . .
H33A H -0.0898 0.4654 0.3009 0.060 Uiso 1 1 calc R . .
H33B H -0.0932 0.5072 0.2563 0.060 Uiso 1 1 calc R . .
H33C H -0.0646 0.5904 0.2913 0.060 Uiso 1 1 calc R . .
C34 C 0.0591(2) 0.5546(3) 0.25606(11) 0.0424(11) Uani 1 1 d . . .
H34A H 0.0628 0.6273 0.2695 0.064 Uiso 1 1 calc R . .
H34B H 0.0315 0.5636 0.2300 0.064 Uiso 1 1 calc R . .
H34C H 0.1102 0.5259 0.2533 0.064 Uiso 1 1 calc R . .
C35 C 0.0172(2) 0.3559(3) 0.26143(12) 0.0422(11) Uani 1 1 d . . .
H35A H 0.0698 0.3310 0.2605 0.063 Uiso 1 1 calc R . .
H35B H -0.0083 0.3591 0.2347 0.063 Uiso 1 1 calc R . .
H35C H -0.0095 0.3029 0.2771 0.063 Uiso 1 1 calc R . .
C36 C 0.0511(2) 0.5030(3) 0.40899(11) 0.0305(10) Uani 1 1 d . . .
H36A H -0.0022 0.4879 0.4139 0.037 Uiso 1 1 calc R . .
H36B H 0.0809 0.5138 0.4347 0.037 Uiso 1 1 calc R . .
C37 C 0.0000(2) 0.7026(3) 0.39322(12) 0.0344(10) Uani 1 1 d . . .
C38 C 0.0153(2) 0.7943(3) 0.36417(12) 0.0457(12) Uani 1 1 d . . .
H38A H 0.0055 0.7654 0.3373 0.069 Uiso 1 1 calc R . .
H38B H 0.0684 0.8182 0.3688 0.069 Uiso 1 1 calc R . .
H38C H -0.0181 0.8582 0.3677 0.069 Uiso 1 1 calc R . .
C39 C -0.0818(2) 0.6620(3) 0.38620(13) 0.0423(11) Uani 1 1 d . . .
H39A H -0.1163 0.7262 0.3866 0.063 Uiso 1 1 calc R . .
H39B H -0.0922 0.6091 0.4069 0.063 Uiso 1 1 calc R . .
H39C H -0.0895 0.6247 0.3606 0.063 Uiso 1 1 calc R . .
C40 C 0.0188(2) 0.7396(3) 0.43564(12) 0.0454(12) Uani 1 1 d . . .
H40A H 0.0720 0.7631 0.4396 0.068 Uiso 1 1 calc R . .
H40B H 0.0104 0.6770 0.4533 0.068 Uiso 1 1 calc R . .
H40C H -0.0140 0.8025 0.4414 0.068 Uiso 1 1 calc R . .
C41 C 0.3351(3) 0.1517(4) 0.33615(13) 0.0447(12) Uani 1 1 d . . .
C42 C 0.1619(3) 0.1346(4) 0.31933(12) 0.0452(12) Uani 1 1 d . . .
C43 C 0.2429(2) 0.3557(5) 0.30589(13) 0.0476(12) Uani 1 1 d . . .
C44 C 0.2583(3) 0.1703(4) 0.26804(14) 0.0538(13) Uani 1 1 d . . .
C45 C 0.3563(2) 0.1766(4) 0.43776(12) 0.0379(11) Uani 1 1 d . . .
C46 C 0.2615(2) 0.3734(3) 0.46690(12) 0.0352(10) Uani 1 1 d . . .
C47 C 0.3664(2) 0.4146(4) 0.40457(13) 0.0423(11) Uani 1 1 d . . .
C48 C 0.4090(3) 0.3538(4) 0.47661(15) 0.0508(12) Uani 1 1 d . . .
O19 O 0.19591(16) 0.7163(2) 0.39646(9) 0.0482(8) Uani 1 1 d . . .
C49 C 0.2473(3) 0.6866(4) 0.42923(15) 0.0632(15) Uani 1 1 d . . .
H49A H 0.2525 0.6042 0.4312 0.076 Uiso 1 1 calc R . .
H49B H 0.2294 0.7155 0.4539 0.076 Uiso 1 1 calc R . .
C50 C 0.3220(3) 0.7400(5) 0.42187(19) 0.0862(19) Uani 1 1 d . . .
H50A H 0.3287 0.8127 0.4357 0.103 Uiso 1 1 calc R . .
H50B H 0.3651 0.6903 0.4308 0.103 Uiso 1 1 calc R . .
C51 C 0.3164(3) 0.7562(5) 0.3781(2) 0.094(2) Uani 1 1 d . . .
H51A H 0.3244 0.8358 0.3715 0.112 Uiso 1 1 calc R . .
H51B H 0.3548 0.7101 0.3663 0.112 Uiso 1 1 calc R . .
C52 C 0.2380(3) 0.7196(6) 0.36350(18) 0.101(2) Uani 1 1 d . . .
H52A H 0.2149 0.7732 0.3437 0.121 Uiso 1 1 calc R . .
H52B H 0.2392 0.6445 0.3512 0.121 Uiso 1 1 calc R . .
O20 O 0.3253(3) 0.8339(5) 0.23899(17) 0.0482(16) Uani 0.726(8) 1 d P A 1
C54 C 0.2446(4) 0.6846(5) 0.2541(2) 0.062(2) Uani 0.726(8) 1 d P A 1
H54A H 0.2349 0.6281 0.2331 0.074 Uiso 0.726(8) 1 calc PR A 1
H54B H 0.2322 0.6515 0.2793 0.074 Uiso 0.726(8) 1 calc PR A 1
C53 C 0.3272(5) 0.7235(8) 0.2572(3) 0.068(3) Uani 0.726(8) 1 d P A 1
H53A H 0.3484 0.7279 0.2850 0.081 Uiso 0.726(8) 1 calc PR A 1
H53B H 0.3585 0.6712 0.2431 0.081 Uiso 0.726(8) 1 calc PR A 1
C55 C 0.1997(5) 0.7857(9) 0.2449(5) 0.099(5) Uani 0.726(8) 1 d P A 1
H55A H 0.1875 0.8240 0.2692 0.118 Uiso 0.726(8) 1 calc PR A 1
H55B H 0.1518 0.7676 0.2288 0.118 Uiso 0.726(8) 1 calc PR A 1
C56 C 0.2493(4) 0.8555(7) 0.2229(2) 0.072(3) Uani 0.726(8) 1 d P A 1
H56A H 0.2429 0.8358 0.1947 0.087 Uiso 0.726(8) 1 calc PR A 1
H56B H 0.2368 0.9358 0.2257 0.087 Uiso 0.726(8) 1 calc PR A 1
O20A O 0.3325(12) 0.7830(18) 0.2472(7) 0.061(6) Uiso 0.274(8) 1 d P A 2
C53A C 0.3132(14) 0.800(2) 0.2829(8) 0.112(10) Uiso 0.274(8) 1 d PD A 2
H53C H 0.3481 0.8516 0.2985 0.135 Uiso 0.274(8) 1 calc PR A 2
H53D H 0.3067 0.7298 0.2976 0.135 Uiso 0.274(8) 1 calc PR A 2
C54A C 0.2378(18) 0.855(3) 0.2679(9) 0.158(14) Uiso 0.274(8) 1 d PD A 2
H54C H 0.2446 0.9357 0.2621 0.190 Uiso 0.274(8) 1 calc PR A 2
H54D H 0.1996 0.8471 0.2870 0.190 Uiso 0.274(8) 1 calc PR A 2
C55A C 0.214(2) 0.787(4) 0.2294(10) 0.081(12) Uiso 0.274(8) 1 d PD A 2
H55C H 0.1676 0.7428 0.2315 0.098 Uiso 0.274(8) 1 calc PR A 2
H55D H 0.2070 0.8366 0.2061 0.098 Uiso 0.274(8) 1 calc PR A 2
C56A C 0.2810(16) 0.714(2) 0.2277(10) 0.110(10) Uiso 0.274(8) 1 d P A 2
H56C H 0.2757 0.6424 0.2417 0.132 Uiso 0.274(8) 1 calc PR A 2
H56D H 0.2926 0.6996 0.2004 0.132 Uiso 0.274(8) 1 calc PR A 2

loop_
_atom_site_aniso_label
_atom_site_aniso_U_11
_atom_site_aniso_U_22
_atom_site_aniso_U_33
_atom_site_aniso_U_23
_atom_site_aniso_U_13
_atom_site_aniso_U_12
Sn1 0.02286(15) 0.02569(15) 0.02575(16) -0.00113(12) -0.00176(11) 0.00135(11)
Sn2 0.02304(15) 0.02947(15) 0.02589(16) -0.00039(12) -0.00160(11) 0.00018(12)
Fe1 0.0234(3) 0.0326(3) 0.0250(3) 0.0009(3) -0.0018(2) 0.0016(2)
Fe2 0.0314(4) 0.0315(3) 0.0322(4) 0.0041(3) -0.0015(3) 0.0000(3)
Fe3 0.0344(4) 0.0525(4) 0.0269(4) -0.0042(3) 0.0020(3) 0.0050(3)
Fe4 0.0237(3) 0.0393(4) 0.0333(4) -0.0032(3) -0.0044(3) 0.0000(3)
O1 0.0241(15) 0.0295(14) 0.0274(15) -0.0060(12) -0.0027(11) 0.0034(11)
O2 0.066(2) 0.055(2) 0.0322(19) -0.0044(16) -0.0031(16) 0.0267(17)
O3 0.045(2) 0.052(2) 0.055(2) -0.0123(17) -0.0020(16) -0.0119(16)
O4 0.0342(19) 0.066(2) 0.044(2) 0.0186(17) -0.0028(15) 0.0148(16)
O5 0.0310(17) 0.0420(17) 0.0375(18) 0.0053(14) 0.0038(14) 0.0007(13)
O6 0.046(2) 0.068(2) 0.086(3) 0.023(2) 0.028(2) 0.0205(18)
O7 0.041(2) 0.072(2) 0.075(3) 0.0295(19) -0.0251(18) 0.0005(18)
O8 0.121(3) 0.057(2) 0.040(2) -0.0060(18) 0.001(2) -0.041(2)
O9 0.081(3) 0.052(2) 0.053(2) 0.0236(18) 0.0185(19) -0.0033(18)
O10 0.0223(15) 0.0259(14) 0.0309(16) 0.0054(12) -0.0042(11) -0.0034(11)
O11 0.039(2) 0.071(2) 0.061(2) -0.0025(18) 0.0047(17) 0.0139(17)
O12 0.049(2) 0.077(2) 0.046(2) -0.0242(18) -0.0042(16) -0.0179(18)
O13 0.049(2) 0.065(2) 0.064(3) 0.022(2) 0.0097(17) 0.0133(18)
O14 0.102(3) 0.110(3) 0.031(2) -0.008(2) 0.013(2) 0.020(2)
O15 0.0410(19) 0.0379(18) 0.061(2) 0.0080(17) -0.0043(15) 0.0092(15)
O16 0.0398(19) 0.0490(19) 0.051(2) -0.0173(16) 0.0061(16) -0.0029(15)
O17 0.053(2) 0.080(3) 0.071(3) 0.010(2) 0.0131(19) -0.0274(19)
O18 0.048(2) 0.095(3) 0.069(3) -0.029(2) -0.0303(19) 0.002(2)
N1 0.025(2) 0.0270(19) 0.028(2) -0.0080(17) -0.0019(15) 0.0038(15)
N2 0.027(2) 0.034(2) 0.034(2) -0.0060(18) -0.0075(17) 0.0009(17)
N3 0.029(2) 0.0255(19) 0.040(2) -0.0007(16) -0.0021(17) -0.0005(16)
N4 0.0275(19) 0.0210(17) 0.024(2) 0.0004(16) -0.0019(15) 0.0014(14)
N5 0.022(2) 0.0301(19) 0.026(2) 0.0040(15) -0.0017(15) -0.0035(15)
N6 0.033(2) 0.0243(19) 0.027(2) -0.0005(16) -0.0035(16) -0.0016(16)
C1 0.025(2) 0.029(2) 0.031(2) -0.0052(18) -0.0078(17) 0.0032(17)
C2 0.026(2) 0.030(2) 0.033(2) -0.0062(19) -0.0027(17) 0.0034(17)
C3 0.027(2) 0.027(2) 0.034(2) -0.0050(19) 0.0006(18) 0.0007(17)
C4 0.045(3) 0.032(2) 0.047(3) -0.007(2) 0.000(2) 0.007(2)
C5 0.032(3) 0.039(2) 0.035(3) -0.014(2) 0.0045(19) -0.0071(19)
C6 0.023(2) 0.046(3) 0.042(3) -0.008(2) 0.0012(19) -0.0010(19)
C7 0.031(2) 0.033(2) 0.037(3) -0.009(2) -0.0084(18) 0.0052(18)
C8 0.028(3) 0.043(3) 0.034(3) -0.012(2) -0.0122(19) -0.001(2)
C9 0.056(3) 0.048(3) 0.052(3) -0.004(2) -0.032(2) 0.011(2)
C10 0.054(3) 0.045(3) 0.045(3) -0.013(2) -0.011(2) 0.008(2)
C11 0.046(3) 0.078(4) 0.055(3) -0.019(3) -0.011(2) -0.021(3)
C12 0.028(2) 0.027(2) 0.037(3) -0.0035(19) -0.0011(18) -0.0005(18)
C13 0.041(3) 0.026(2) 0.043(3) -0.001(2) -0.004(2) 0.0063(19)
C14 0.089(4) 0.034(3) 0.056(3) -0.001(2) 0.002(3) 0.021(3)
C15 0.062(4) 0.036(3) 0.092(4) 0.012(3) -0.007(3) -0.013(2)
C16 0.074(4) 0.037(3) 0.044(3) 0.007(2) -0.008(3) 0.003(2)
C17 0.029(2) 0.035(2) 0.034(3) 0.000(2) -0.0017(19) 0.0094(18)
C18 0.030(3) 0.046(3) 0.035(3) 0.007(2) 0.0035(19) 0.003(2)
C20 0.027(3) 0.048(3) 0.027(2) 0.000(2) 0.0053(19) -0.003(2)
C19 0.035(3) 0.029(2) 0.027(2) 0.0007(19) -0.0066(19) 0.0062(19)
C21 0.040(3) 0.046(3) 0.040(3) 0.017(2) 0.007(2) -0.003(2)
C22 0.040(3) 0.044(3) 0.044(3) 0.011(2) -0.005(2) 0.002(2)
C23 0.060(3) 0.038(3) 0.041(3) 0.013(2) -0.001(2) -0.013(2)
C24 0.046(3) 0.039(3) 0.035(3) -0.003(2) 0.001(2) 0.004(2)
C25 0.023(2) 0.024(2) 0.023(2) 0.0024(17) -0.0013(16) 0.0041(16)
C26 0.024(2) 0.029(2) 0.029(2) 0.0034(18) 0.0006(17) 0.0008(17)
C27 0.036(3) 0.023(2) 0.043(3) 0.010(2) 0.001(2) -0.0016(18)
C28 0.080(4) 0.035(3) 0.038(3) 0.014(2) 0.001(3) 0.002(2)
C29 0.043(3) 0.027(2) 0.054(3) 0.003(2) -0.006(2) 0.002(2)
C30 0.038(3) 0.026(2) 0.090(4) 0.012(2) 0.017(3) -0.001(2)
C31 0.024(2) 0.025(2) 0.027(2) 0.0019(18) -0.0045(17) -0.0044(16)
C32 0.029(2) 0.039(2) 0.021(2) 0.0021(19) -0.0054(17) -0.0007(18)
C33 0.038(3) 0.055(3) 0.025(2) 0.002(2) -0.0091(19) 0.001(2)
C34 0.044(3) 0.054(3) 0.029(3) 0.013(2) -0.001(2) 0.001(2)
C35 0.048(3) 0.048(3) 0.029(3) -0.002(2) -0.002(2) -0.003(2)
C36 0.041(3) 0.026(2) 0.024(2) 0.0025(18) 0.0019(18) 0.0061(18)
C37 0.040(3) 0.022(2) 0.039(3) -0.001(2) -0.0050(19) 0.0067(19)
C38 0.062(3) 0.026(2) 0.047(3) 0.004(2) -0.007(2) -0.002(2)
C39 0.041(3) 0.034(2) 0.051(3) -0.002(2) 0.000(2) 0.010(2)
C40 0.057(3) 0.031(2) 0.046(3) -0.007(2) -0.004(2) 0.006(2)
C41 0.044(3) 0.052(3) 0.040(3) -0.010(2) 0.012(2) 0.000(2)
C42 0.049(3) 0.057(3) 0.029(3) -0.018(2) -0.005(2) 0.005(2)
C43 0.028(3) 0.078(4) 0.037(3) 0.000(3) 0.005(2) 0.013(3)
C44 0.054(3) 0.074(4) 0.034(3) 0.001(3) 0.003(2) 0.010(3)
C45 0.023(2) 0.060(3) 0.029(3) 0.007(2) -0.0040(18) -0.002(2)
C46 0.034(3) 0.032(2) 0.038(3) -0.005(2) -0.008(2) -0.0036(19)
C47 0.024(3) 0.052(3) 0.050(3) -0.012(2) 0.001(2) -0.004(2)
C48 0.044(3) 0.054(3) 0.052(3) -0.011(3) -0.006(2) 0.007(2)
O19 0.047(2) 0.0493(19) 0.045(2) 0.0036(16) -0.0101(16) -0.0056(15)
C49 0.059(4) 0.065(3) 0.061(4) 0.003(3) -0.018(3) 0.001(3)
C50 0.053(4) 0.110(5) 0.092(5) -0.031(4) -0.014(3) -0.007(3)
C51 0.063(5) 0.111(5) 0.107(6) 0.011(4) 0.013(4) -0.009(4)
C52 0.069(5) 0.174(7) 0.062(4) -0.013(4) 0.016(3) -0.013(4)
O20 0.041(3) 0.038(3) 0.066(4) 0.011(3) 0.006(2) 0.000(3)
C54 0.066(6) 0.057(5) 0.064(5) 0.018(4) 0.014(4) -0.014(4)
C53 0.065(6) 0.058(6) 0.076(7) 0.027(5) -0.008(5) 0.019(5)
C55 0.024(5) 0.057(6) 0.216(16) 0.046(8) 0.020(7) -0.004(4)
C56 0.035(5) 0.080(6) 0.101(7) 0.049(5) 0.006(4) 0.016(4)

loop_
_atom_type_symbol
_atom_type_description
_atom_type_scat_dispersion_real
_atom_type_scat_dispersion_imag
_atom_type_scat_source
C C 0.0033 0.0016 'International Tables Vol C Tables 4.2.6.8 and 6.1.1.4'
H H 0.0000 0.0000 'International Tables Vol C Tables 4.2.6.8 and 6.1.1.4'
O O 0.0106 0.0060 'International Tables Vol C Tables 4.2.6.8 and 6.1.1.4'
N N 0.0061 0.0033 'International Tables Vol C Tables 4.2.6.8 and 6.1.1.4'
Sn Sn -0.6537 1.4246 'International Tables Vol C Tables 4.2.6.8 and 6.1.1.4'
Fe Fe 0.3463 0.8444 'International Tables Vol C Tables 4.2.6.8 and 6.1.1.4'

loop_
_geom_angle_atom_site_label_1
_geom_angle_atom_site_label_2
_geom_angle_atom_site_label_3
_geom_angle
O1 Sn1 N1 77.64(10)
O1 Sn1 Fe2 106.92(7)
N1 Sn1 Fe2 118.74(9)
O1 Sn1 Fe1 109.82(7)
N1 Sn1 Fe1 103.62(9)
Fe2 Sn1 Fe1 128.46(2)
O10 Sn2 N4 78.45(9)
O10 Sn2 Fe4 105.96(7)
N4 Sn2 Fe4 116.06(9)
O10 Sn2 Fe3 111.56(7)
N4 Sn2 Fe3 107.32(9)
Fe4 Sn2 Fe3 126.91(2)
C19 Fe1 C17 120.08(18)
C19 Fe1 C18 110.64(17)
C17 Fe1 C18 126.90(18)
C19 Fe1 C20 95.35(17)
C17 Fe1 C20 94.25(17)
C18 Fe1 C20 95.80(19)
C19 Fe1 Sn1 90.67(12)
C17 Fe1 Sn1 79.31(12)
C18 Fe1 Sn1 85.71(13)
C20 Fe1 Sn1 172.82(12)
C22 Fe2 C21 128.4(2)
C22 Fe2 C23 118.1(2)
C21 Fe2 C23 112.6(2)
C22 Fe2 C24 92.01(19)
C21 Fe2 C24 92.59(17)
C23 Fe2 C24 94.84(18)
C22 Fe2 Sn1 84.01(13)
C21 Fe2 Sn1 83.87(12)
C23 Fe2 Sn1 93.92(13)
C24 Fe2 Sn1 171.24(13)
C42 Fe3 C43 120.4(2)
C42 Fe3 C44 94.4(2)
C43 Fe3 C44 93.9(2)
C42 Fe3 C41 119.8(2)
C43 Fe3 C41 118.6(2)
C44 Fe3 C41 93.1(2)
C42 Fe3 Sn2 88.13(13)
C43 Fe3 Sn2 82.19(14)
C44 Fe3 Sn2 176.04(16)
C41 Fe3 Sn2 88.26(13)
C47 Fe4 C46 115.81(18)
C47 Fe4 C45 120.25(18)
C46 Fe4 C45 121.97(18)
C47 Fe4 C48 94.7(2)
C46 Fe4 C48 94.38(19)
C45 Fe4 C48 94.9(2)
C47 Fe4 Sn2 82.90(14)
C46 Fe4 Sn2 86.14(13)
C45 Fe4 Sn2 86.88(13)
C48 Fe4 Sn2 177.53(16)
C1 O1 Sn1 118.9(2)
C25 O10 Sn2 117.90(19)
C2 N1 C3 117.8(3)
C2 N1 Sn1 106.6(2)
C3 N1 Sn1 121.1(2)
C2 N1 H1 105(2)
C3 N1 H1 105(2)
Sn1 N1 H1 98(2)
C7 N2 C8 118.2(3)
C7 N2 H2 109(2)
C8 N2 H2 109(2)
C7 N2 H20 105(3)
C8 N2 H20 112(3)
H2 N2 H20 103(3)
C12 N3 C13 118.7(3)
C12 N3 H3 105(2)
C13 N3 H3 111(3)
C26 N4 C27 115.6(3)
C26 N4 Sn2 105.1(2)
C27 N4 Sn2 122.7(2)
C26 N4 H4 107(2)
C27 N4 H4 104(2)
Sn2 N4 H4 101(2)
C31 N5 C32 117.5(3)
C31 N5 H5 109(2)
C32 N5 H5 107(2)
C36 N6 C37 117.9(3)
C36 N6 H6 106(2)
C37 N6 H6 114(2)
C36 N6 H60 111(3)
C37 N6 H60 106(2)
H6 N6 H60 101(3)
O1 C1 C12 110.2(3)
O1 C1 C7 107.9(3)
C12 C1 C7 110.6(3)
O1 C1 C2 110.8(3)
C12 C1 C2 110.7(3)
C7 C1 C2 106.5(3)
N1 C2 C1 109.8(3)
N1 C2 H2A 109.7
C1 C2 H2A 109.7
N1 C2 H2B 109.7
C1 C2 H2B 109.7
H2A C2 H2B 108.2
N1 C3 C4 110.2(3)
N1 C3 C5 107.1(3)
C4 C3 C5 110.3(3)
N1 C3 C6 108.8(3)
C4 C3 C6 111.4(3)
C5 C3 C6 109.0(3)
C3 C4 H4A 109.5
C3 C4 H4B 109.5
H4A C4 H4B 109.5
C3 C4 H4C 109.5
H4A C4 H4C 109.5
H4B C4 H4C 109.5
C3 C5 H5A 109.5
C3 C5 H5B 109.5
H5A C5 H5B 109.5
C3 C5 H5C 109.5
H5A C5 H5C 109.5
H5B C5 H5C 109.5
C3 C6 H6A 109.5
C3 C6 H6B 109.5
H6A C6 H6B 109.5
C3 C6 H6C 109.5
H6A C6 H6C 109.5
H6B C6 H6C 109.5
N2 C7 C1 110.5(3)
N2 C7 H7A 109.5
C1 C7 H7A 109.5
N2 C7 H7B 109.5
C1 C7 H7B 109.5
H7A C7 H7B 108.1
C9 C8 C11 110.9(4)
C9 C8 C10 111.3(4)
C11 C8 C10 110.6(3)
C9 C8 N2 109.3(3)
C11 C8 N2 108.9(3)
C10 C8 N2 105.7(3)
C8 C9 H9A 109.5
C8 C9 H9B 109.5
H9A C9 H9B 109.5
C8 C9 H9C 109.5
H9A C9 H9C 109.5
H9B C9 H9C 109.5
C8 C10 H10A 109.5
C8 C10 H10B 109.5
H10A C10 H10B 109.5
C8 C10 H10C 109.5
H10A C10 H10C 109.5
H10B C10 H10C 109.5
C8 C11 H11A 109.5
C8 C11 H11B 109.5
H11A C11 H11B 109.5
C8 C11 H11C 109.5
H11A C11 H11C 109.5
H11B C11 H11C 109.5
N3 C12 C1 109.8(3)
N3 C12 H12A 109.7
C1 C12 H12A 109.7
N3 C12 H12B 109.7
C1 C12 H12B 109.7
H12A C12 H12B 108.2
N3 C13 C15 108.5(3)
N3 C13 C14 105.7(3)
C15 C13 C14 110.0(4)
N3 C13 C16 112.1(3)
C15 C13 C16 110.7(4)
C14 C13 C16 109.8(4)
C13 C14 H14A 109.5
C13 C14 H14B 109.5
H14A C14 H14B 109.5
C13 C14 H14C 109.5
H14A C14 H14C 109.5
H14B C14 H14C 109.5
C13 C15 H15A 109.5
C13 C15 H15B 109.5
H15A C15 H15B 109.5
C13 C15 H15C 109.5
H15A C15 H15C 109.5
H15B C15 H15C 109.5
C13 C16 H16A 109.5
C13 C16 H16B 109.5
H16A C16 H16B 109.5
C13 C16 H16C 109.5
H16A C16 H16C 109.5
H16B C16 H16C 109.5
O2 C17 Fe1 177.6(4)
O3 C18 Fe1 175.1(4)
O4 C20 Fe1 178.7(4)
O5 C19 Fe1 177.5(4)
O6 C21 Fe2 177.0(4)
O7 C22 Fe2 177.6(4)
O8 C23 Fe2 176.6(4)
O9 C24 Fe2 177.8(4)
O10 C25 C36 108.8(3)
O10 C25 C31 110.3(3)
C36 C25 C31 110.9(3)
O10 C25 C26 110.8(3)
C36 C25 C26 105.4(3)
C31 C25 C26 110.6(3)
N4 C26 C25 111.3(3)
N4 C26 H26A 109.4
C25 C26 H26A 109.4
N4 C26 H26B 109.4
C25 C26 H26B 109.4
H26A C26 H26B 108.0
N4 C27 C29 106.7(3)
N4 C27 C28 110.8(3)
C29 C27 C28 109.4(3)
N4 C27 C30 108.5(3)
C29 C27 C30 109.7(3)
C28 C27 C30 111.6(3)
C27 C28 H28A 109.5
C27 C28 H28B 109.5
H28A C28 H28B 109.5
C27 C28 H28C 109.5
H28A C28 H28C 109.5
H28B C28 H28C 109.5
C27 C29 H29A 109.5
C27 C29 H29B 109.5
H29A C29 H29B 109.5
C27 C29 H29C 109.5
H29A C29 H29C 109.5
H29B C29 H29C 109.5
C27 C30 H30A 109.5
C27 C30 H30B 109.5
H30A C30 H30B 109.5
C27 C30 H30C 109.5
H30A C30 H30C 109.5
H30B C30 H30C 109.5
N5 C31 C25 109.7(3)
N5 C31 H31A 109.7
C25 C31 H31A 109.7
N5 C31 H31B 109.7
C25 C31 H31B 109.7
H31A C31 H31B 108.2
N5 C32 C35 112.5(3)
N5 C32 C34 106.4(3)
C35 C32 C34 109.7(3)
N5 C32 C33 107.8(3)
C35 C32 C33 110.5(3)
C34 C32 C33 109.8(3)
C32 C33 H33A 109.5
C32 C33 H33B 109.5
H33A C33 H33B 109.5
C32 C33 H33C 109.5
H33A C33 H33C 109.5
H33B C33 H33C 109.5
C32 C34 H34A 109.5
C32 C34 H34B 109.5
H34A C34 H34B 109.5
C32 C34 H34C 109.5
H34A C34 H34C 109.5
H34B C34 H34C 109.5
C32 C35 H35A 109.5
C32 C35 H35B 109.5
H35A C35 H35B 109.5
C32 C35 H35C 109.5
H35A C35 H35C 109.5
H35B C35 H35C 109.5
N6 C36 C25 111.9(3)
N6 C36 H36A 109.2
C25 C36 H36A 109.2
N6 C36 H36B 109.2
C25 C36 H36B 109.2
H36A C36 H36B 107.9
C38 C37 C40 112.2(3)
C38 C37 C39 110.6(3)
C40 C37 C39 111.0(3)
C38 C37 N6 105.3(3)
C40 C37 N6 107.6(3)
C39 C37 N6 109.8(3)
C37 C38 H38A 109.5
C37 C38 H38B 109.5
H38A C38 H38B 109.5
C37 C38 H38C 109.5
H38A C38 H38C 109.5
H38B C38 H38C 109.5
C37 C39 H39A 109.5
C37 C39 H39B 109.5
H39A C39 H39B 109.5
C37 C39 H39C 109.5
H39A C39 H39C 109.5
H39B C39 H39C 109.5
C37 C40 H40A 109.5
C37 C40 H40B 109.5
H40A C40 H40B 109.5
C37 C40 H40C 109.5
H40A C40 H40C 109.5
H40B C40 H40C 109.5
O11 C41 Fe3 176.9(4)
O12 C42 Fe3 179.3(4)
O13 C43 Fe3 177.4(4)
O14 C44 Fe3 179.9(5)
O15 C45 Fe4 179.0(4)
O16 C46 Fe4 178.6(4)
O17 C47 Fe4 177.9(4)
O18 C48 Fe4 179.4(5)
C52 O19 C49 106.9(4)
O19 C49 C50 105.5(4)
O19 C49 H49A 110.6
C50 C49 H49A 110.6
O19 C49 H49B 110.6
C50 C49 H49B 110.6
H49A C49 H49B 108.8
C51 C50 C49 104.2(5)
C51 C50 H50A 110.9
C49 C50 H50A 110.9
C51 C50 H50B 110.9
C49 C50 H50B 110.9
H50A C50 H50B 108.9
C52 C51 C50 105.4(5)
C52 C51 H51A 110.7
C50 C51 H51A 110.7
C52 C51 H51B 110.7
C50 C51 H51B 110.7
H51A C51 H51B 108.8
O19 C52 C51 106.6(5)
O19 C52 H52A 110.4
C51 C52 H52A 110.4
O19 C52 H52B 110.4
C51 C52 H52B 110.4
H52A C52 H52B 108.6
C56 O20 C53 108.0(5)
C55 C54 C53 105.1(6)
C55 C54 H54A 110.7
C53 C54 H54A 110.7
C55 C54 H54B 110.7
C53 C54 H54B 110.7
H54A C54 H54B 108.8
O20 C53 C54 105.3(5)
O20 C53 H53A 110.7
C54 C53 H53A 110.7
O20 C53 H53B 110.7
C54 C53 H53B 110.7
H53A C53 H53B 108.8
C54 C55 C56 103.8(7)
C54 C55 H55A 111.0
C56 C55 H55A 111.0
C54 C55 H55B 111.0
C56 C55 H55B 111.0
H55A C55 H55B 109.0
O20 C56 C55 106.8(7)
O20 C56 H56A 110.4
C55 C56 H56A 110.4
O20 C56 H56B 110.4
C55 C56 H56B 110.4
H56A C56 H56B 108.6
C53A O20A C56A 109(2)
O20A C53A C54A 93(2)
O20A C53A H53C 113.1
C54A C53A H53C 113.1
O20A C53A H53D 113.1
C54A C53A H53D 113.1
H53C C53A H53D 110.5
C53A C54A C55A 102(2)
C53A C54A H54C 111.4
C55A C54A H54C 111.4
C53A C54A H54D 111.3
C55A C54A H54D 111.3
H54C C54A H54D 109.2
C56A C55A C54A 101(3)
C56A C55A H55C 111.6
C54A C55A H55C 111.6
C56A C55A H55D 111.6
C54A C55A H55D 111.6
H55C C55A H55D 109.4
O20A C56A C55A 97(2)
O20A C56A H56C 112.3
C55A C56A H56C 112.3
O20A C56A H56D 112.3
C55A C56A H56D 112.3
H56C C56A H56D 109.9

loop_
_geom_bond_atom_site_label_1
_geom_bond_atom_site_label_2
_geom_bond_distance
Sn1 O1 2.054(2)
Sn1 N1 2.318(3)
Sn1 Fe2 2.5227(6)
Sn1 Fe1 2.5397(6)
Sn2 O10 2.051(2)
Sn2 N4 2.341(3)
Sn2 Fe4 2.5142(6)
Sn2 Fe3 2.5386(6)
Fe1 C19 1.769(4)
Fe1 C17 1.773(4)
Fe1 C18 1.777(5)
Fe1 C20 1.777(4)
Fe2 C22 1.770(5)
Fe2 C21 1.780(5)
Fe2 C23 1.781(5)
Fe2 C24 1.789(4)
Fe3 C42 1.760(5)
Fe3 C43 1.764(5)
Fe3 C44 1.780(5)
Fe3 C41 1.789(5)
Fe4 C47 1.764(5)
Fe4 C46 1.775(4)
Fe4 C45 1.776(5)
Fe4 C48 1.782(5)
O1 C1 1.414(4)
O2 C17 1.157(4)
O3 C18 1.158(5)
O4 C20 1.155(4)
O5 C19 1.165(4)
O6 C21 1.163(4)
O7 C22 1.156(5)
O8 C23 1.158(5)
O9 C24 1.141(4)
O10 C25 1.411(4)
O11 C41 1.161(5)
O12 C42 1.167(5)
O13 C43 1.164(5)
O14 C44 1.143(5)
O15 C45 1.163(5)
O16 C46 1.161(4)
O17 C47 1.165(5)
O18 C48 1.146(5)
N1 C2 1.477(5)
N1 C3 1.514(4)
N1 H1 0.85(3)
N2 C7 1.495(5)
N2 C8 1.522(5)
N2 H2 0.92(3)
N2 H20 0.914(18)
N3 C12 1.474(4)
N3 C13 1.495(5)
N3 H3 0.78(3)
N4 C26 1.482(4)
N4 C27 1.521(5)
N4 H4 0.83(3)
N5 C31 1.473(4)
N5 C32 1.498(5)
N5 H5 0.80(3)
N6 C36 1.493(4)
N6 C37 1.525(5)
N6 H6 0.95(4)
N6 H60 0.92(4)
C1 C12 1.539(5)
C1 C7 1.539(5)
C1 C2 1.544(5)
C2 H2A 0.9900
C2 H2B 0.9900
C3 C4 1.521(5)
C3 C5 1.527(5)
C3 C6 1.532(5)
C4 H4A 0.9800
C4 H4B 0.9800
C4 H4C 0.9800
C5 H5A 0.9800
C5 H5B 0.9800
C5 H5C 0.9800
C6 H6A 0.9800
C6 H6B 0.9800
C6 H6C 0.9800
C7 H7A 0.9900
C7 H7B 0.9900
C8 C9 1.515(5)
C8 C11 1.519(5)
C8 C10 1.521(5)
C9 H9A 0.9800
C9 H9B 0.9800
C9 H9C 0.9800
C10 H10A 0.9800
C10 H10B 0.9800
C10 H10C 0.9800
C11 H11A 0.9800
C11 H11B 0.9800
C11 H11C 0.9800
C12 H12A 0.9900
C12 H12B 0.9900
C13 C15 1.524(5)
C13 C14 1.524(5)
C13 C16 1.527(6)
C14 H14A 0.9800
C14 H14B 0.9800
C14 H14C 0.9800
C15 H15A 0.9800
C15 H15B 0.9800
C15 H15C 0.9800
C16 H16A 0.9800
C16 H16B 0.9800
C16 H16C 0.9800
C25 C36 1.532(4)
C25 C31 1.535(5)
C25 C26 1.536(5)
C26 H26A 0.9900
C26 H26B 0.9900
C27 C29 1.522(5)
C27 C28 1.527(6)
C27 C30 1.531(5)
C28 H28A 0.9800
C28 H28B 0.9800
C28 H28C 0.9800
C29 H29A 0.9800
C29 H29B 0.9800
C29 H29C 0.9800
C30 H30A 0.9800
C30 H30B 0.9800
C30 H30C 0.9800
C31 H31A 0.9900
C31 H31B 0.9900
C32 C35 1.526(5)
C32 C34 1.527(5)
C32 C33 1.534(5)
C33 H33A 0.9800
C33 H33B 0.9800
C33 H33C 0.9800
C34 H34A 0.9800
C34 H34B 0.9800
C34 H34C 0.9800
C35 H35A 0.9800
C35 H35B 0.9800
C35 H35C 0.9800
C36 H36A 0.9900
C36 H36B 0.9900
C37 C38 1.519(5)
C37 C40 1.522(5)
C37 C39 1.523(5)
C38 H38A 0.9800
C38 H38B 0.9800
C38 H38C 0.9800
C39 H39A 0.9800
C39 H39B 0.9800
C39 H39C 0.9800
C40 H40A 0.9800
C40 H40B 0.9800
C40 H40C 0.9800
O19 C52 1.410(5)
O19 C49 1.418(5)
C49 C50 1.510(7)
C49 H49A 0.9900
C49 H49B 0.9900
C50 C51 1.502(7)
C50 H50A 0.9900
C50 H50B 0.9900
C51 C52 1.495(7)
C51 H51A 0.9900
C51 H51B 0.9900
C52 H52A 0.9900
C52 H52B 0.9900
O20 C56 1.426(8)
O20 C53 1.456(11)
C54 C55 1.462(13)
C54 C53 1.527(10)
C54 H54A 0.9900
C54 H54B 0.9900
C53 H53A 0.9900
C53 H53B 0.9900
C55 C56 1.469(13)
C55 H55A 0.9900
C55 H55B 0.9900
C56 H56A 0.9900
C56 H56B 0.9900
O20A C53A 1.32(3)
O20A C56A 1.35(3)
C53A C54A 1.531(18)
C53A H53C 0.9900
C53A H53D 0.9900
C54A C55A 1.569(19)
C54A H54C 0.9900
C54A H54D 0.9900
C55A C56A 1.47(4)
C55A H55C 0.9900
C55A H55D 0.9900
C56A H56C 0.9900
C56A H56D 0.9900

loop_
_geom_torsion_atom_site_label_1
_geom_torsion_atom_site_label_2
_geom_torsion_atom_site_label_3
_geom_torsion_atom_site_label_4
_geom_torsion
O1 Sn1 Fe1 C19 69.94(14)
N1 Sn1 Fe1 C19 -11.61(15)
Fe2 Sn1 Fe1 C19 -157.12(12)
O1 Sn1 Fe1 C17 -50.58(14)
N1 Sn1 Fe1 C17 -132.14(15)
Fe2 Sn1 Fe1 C17 82.35(13)
O1 Sn1 Fe1 C18 -179.40(14)
N1 Sn1 Fe1 C18 99.04(14)
Fe2 Sn1 Fe1 C18 -46.47(12)
O1 Sn1 Fe2 C22 -34.85(15)
N1 Sn1 Fe2 C22 50.08(17)
Fe1 Sn1 Fe2 C22 -168.80(14)
O1 Sn1 Fe2 C21 94.94(16)
N1 Sn1 Fe2 C21 179.87(17)
Fe1 Sn1 Fe2 C21 -39.01(15)
O1 Sn1 Fe2 C23 -152.70(16)
N1 Sn1 Fe2 C23 -67.77(18)
Fe1 Sn1 Fe2 C23 73.35(15)
O10 Sn2 Fe3 C42 -84.42(16)
N4 Sn2 Fe3 C42 -0.29(17)
Fe4 Sn2 Fe3 C42 143.79(15)
O10 Sn2 Fe3 C43 36.56(16)
N4 Sn2 Fe3 C43 120.69(16)
Fe4 Sn2 Fe3 C43 -95.23(14)
O10 Sn2 Fe3 C41 155.70(15)
N4 Sn2 Fe3 C41 -120.18(16)
Fe4 Sn2 Fe3 C41 23.90(14)
O10 Sn2 Fe4 C47 -74.89(14)
N4 Sn2 Fe4 C47 -159.61(15)
Fe3 Sn2 Fe4 C47 58.96(13)
O10 Sn2 Fe4 C46 41.74(14)
N4 Sn2 Fe4 C46 -42.98(15)
Fe3 Sn2 Fe4 C46 175.59(12)
O10 Sn2 Fe4 C45 164.09(14)
N4 Sn2 Fe4 C45 79.37(15)
Fe3 Sn2 Fe4 C45 -62.06(13)
N1 Sn1 O1 C1 6.1(2)
Fe2 Sn1 O1 C1 122.7(2)
Fe1 Sn1 O1 C1 -94.2(2)
N4 Sn2 O10 C25 -10.0(2)
Fe4 Sn2 O10 C25 -124.1(2)
Fe3 Sn2 O10 C25 94.2(2)
O1 Sn1 N1 C2 18.5(2)
Fe2 Sn1 N1 C2 -84.2(2)
Fe1 Sn1 N1 C2 126.2(2)
O1 Sn1 N1 C3 156.8(3)
Fe2 Sn1 N1 C3 54.1(3)
Fe1 Sn1 N1 C3 -95.5(3)
O10 Sn2 N4 C26 -14.9(2)
Fe4 Sn2 N4 C26 87.4(2)
Fe3 Sn2 N4 C26 -124.1(2)
O10 Sn2 N4 C27 -149.7(3)
Fe4 Sn2 N4 C27 -47.4(3)
Fe3 Sn2 N4 C27 101.1(3)
Sn1 O1 C1 C12 94.0(3)
Sn1 O1 C1 C7 -145.1(2)
Sn1 O1 C1 C2 -28.9(4)
C3 N1 C2 C1 -177.6(3)
Sn1 N1 C2 C1 -37.7(3)
O1 C1 C2 N1 44.7(4)
C12 C1 C2 N1 -78.0(4)
C7 C1 C2 N1 161.8(3)
C2 N1 C3 C4 51.9(4)
Sn1 N1 C3 C4 -82.1(3)
C2 N1 C3 C5 171.8(3)
Sn1 N1 C3 C5 37.9(4)
C2 N1 C3 C6 -70.5(4)
Sn1 N1 C3 C6 155.5(3)
C8 N2 C7 C1 -159.2(3)
O1 C1 C7 N2 -60.1(4)
C12 C1 C7 N2 60.6(4)
C2 C1 C7 N2 -179.1(3)
C7 N2 C8 C9 -57.6(5)
C7 N2 C8 C11 63.6(5)
C7 N2 C8 C10 -177.6(3)
C13 N3 C12 C1 -177.6(3)
O1 C1 C12 N3 48.7(4)
C7 C1 C12 N3 -70.5(4)
C2 C1 C12 N3 171.7(3)
C12 N3 C13 C15 -64.3(5)
C12 N3 C13 C14 177.8(3)
C12 N3 C13 C16 58.3(5)
Sn2 O10 C25 C36 148.2(2)
Sn2 O10 C25 C31 -90.0(3)
Sn2 O10 C25 C26 32.8(3)
C27 N4 C26 C25 173.9(3)
Sn2 N4 C26 C25 35.4(3)
O10 C25 C26 N4 -46.2(4)
C36 C25 C26 N4 -163.6(3)
C31 C25 C26 N4 76.5(4)
C26 N4 C27 C29 -179.5(3)
Sn2 N4 C27 C29 -49.0(4)
C26 N4 C27 C28 -60.5(4)
Sn2 N4 C27 C28 70.0(4)
C26 N4 C27 C30 62.3(4)
Sn2 N4 C27 C30 -167.1(3)
C32 N5 C31 C25 -178.4(3)
O10 C25 C31 N5 -50.7(4)
C36 C25 C31 N5 69.9(4)
C26 C25 C31 N5 -173.6(3)
C31 N5 C32 C35 -45.6(4)
C31 N5 C32 C34 -165.8(3)
C31 N5 C32 C33 76.5(4)
C37 N6 C36 C25 157.2(3)
O10 C25 C36 N6 63.5(4)
C31 C25 C36 N6 -58.0(4)
C26 C25 C36 N6 -177.7(3)
C36 N6 C37 C38 -178.5(3)
C36 N6 C37 C40 61.6(4)
C36 N6 C37 C39 -59.4(5)
C52 O19 C49 C50 34.4(5)
O19 C49 C50 C51 -22.9(6)
C49 C50 C51 C52 4.0(7)
C49 O19 C52 C51 -31.9(6)
C50 C51 C52 O19 16.4(7)
C56 O20 C53 C54 -5.1(8)
C55 C54 C53 O20 -15.6(10)
C53 C54 C55 C56 29.7(13)
C53 O20 C56 C55 24.2(11)
C54 C55 C56 O20 -33.8(13)
C56A O20A C53A C54A -62(3)
O20A C53A C54A C55A 35(3)
C53A C54A C55A C56A -4(4)
C53A O20A C56A C55A 61(3)
C54A C55A C56A O20A -28(4)
